data_4325025
loop_
_publ_author_name
'Victor I. Ovcharenko'
'Sergei V. Fokin'
'Elena Yu. Fursova'
'Olga V. Kuznetsova'
'Eugene V. Tretyakov'
'Galina V. Romanenko'
'Artem S. Bogomyakov'

_publ_section_title
;
 "Jumping Crystals": Oxygen-Evolving Metal-Nitroxide Complexes
;
_journal_name_full 'Inorganic Chemistry'
_journal_page_first 4307
_journal_page_last 4312
_journal_paper_doi 10.1021/ic1022483
_journal_volume 50
_journal_year 2011
_chemical_formula_sum 'C32 H36 Cu F12 N8 O8'
_chemical_formula_weight 952.23
_chemical_name_systematic
; 
 ? 
;
_space_group_IT_number 2
_symmetry_cell_setting triclinic
_symmetry_space_group_name_Hall '-P 1'
_symmetry_space_group_name_H-M 'P -1'
_atom_sites_solution_hydrogens geom
_atom_sites_solution_primary direct
_atom_sites_solution_secondary difmap
_audit_creation_method SHELXL-97
_cell_angle_alpha 102.449(3)
_cell_angle_beta 99.616(3)
_cell_angle_gamma 100.459(3)
_cell_formula_units_Z 1
_cell_length_a 7.0992(11)
_cell_length_b 11.4445(18)
_cell_length_c 12.863(2)
_cell_measurement_temperature 295(2)
_cell_volume 980.1(3)
_computing_structure_refinement 'SHELXL-97 (Sheldrick, 1997)'
_computing_structure_solution 'SHELXS-97 (Sheldrick, 1990)'
_diffrn_ambient_temperature 295(2)
_diffrn_measured_fraction_theta_full 0.997
_diffrn_measured_fraction_theta_max 0.997
_diffrn_radiation_monochromator graphite
_diffrn_radiation_source 'fine-focus sealed tube'
_diffrn_radiation_type MoK\a
_diffrn_radiation_wavelength 0.71073
_diffrn_reflns_av_R_equivalents 0.0457
_diffrn_reflns_av_sigmaI/netI 0.0509
_diffrn_reflns_limit_h_max 7
_diffrn_reflns_limit_h_min -7
_diffrn_reflns_limit_k_max 12
_diffrn_reflns_limit_k_min -12
_diffrn_reflns_limit_l_max 13
_diffrn_reflns_limit_l_min -14
_diffrn_reflns_number 7701
_diffrn_reflns_theta_full 23.33
_diffrn_reflns_theta_max 23.33
_diffrn_reflns_theta_min 2.16
_exptl_absorpt_coefficient_mu 0.674
_exptl_absorpt_correction_type none
_exptl_crystal_colour dark
_exptl_crystal_density_diffrn 1.613
_exptl_crystal_description prizm
_exptl_crystal_F_000 485
_exptl_crystal_size_max 0.22
_exptl_crystal_size_mid 0.08
_exptl_crystal_size_min 0.06
_refine_diff_density_max 0.350
_refine_diff_density_min -0.262
_refine_diff_density_rms 0.059
_refine_ls_extinction_method none
_refine_ls_goodness_of_fit_ref 0.955
_refine_ls_hydrogen_treatment nonconstr
_refine_ls_matrix_type full
_refine_ls_number_parameters 349
_refine_ls_number_reflns 2831
_refine_ls_number_restraints 0
_refine_ls_restrained_S_all 0.955
_refine_ls_R_factor_all 0.0518
_refine_ls_R_factor_gt 0.0409
_refine_ls_shift/su_max 0.000
_refine_ls_shift/su_mean 0.000
_refine_ls_structure_factor_coef Fsqd
_refine_ls_weighting_details 'calc w=1/[\s^2^(Fo^2^)+(0.0712P)^2^+0.0000P] where P=(Fo^2^+2Fc^2^)/3'
_refine_ls_weighting_scheme calc
_refine_ls_wR_factor_gt 0.1059
_refine_ls_wR_factor_ref 0.1120
_reflns_number_gt 2346
_reflns_number_total 2831
_reflns_threshold_expression >2sigma(I)
_cod_data_source_file ic1022483_si_001_04.cif
_cod_data_source_block CuL_295
_cod_original_cell_volume 980.2(3)
_cod_database_code 4325025

loop_
_symmetry_equiv_pos_as_xyz
'x, y, z'
'-x, -y, -z'

loop_
_atom_site_label
_atom_site_type_symbol
_atom_site_fract_x
_atom_site_fract_y
_atom_site_fract_z
_atom_site_U_iso_or_equiv
_atom_site_adp_type
_atom_site_occupancy
_atom_site_symmetry_multiplicity
_atom_site_calc_flag
_atom_site_refinement_flags
Cu Cu 0.0000 0.0000 0.0000 0.0404(2) Uani 1 2 d S
O1 O -0.1678(3) 0.1368(2) -0.05640(18) 0.0570(6) Uani 1 1 d .
C1 C -0.2409(6) 0.3289(3) -0.0406(3) 0.0600(10) Uani 1 1 d .
F1 F -0.2046(5) 0.3693(2) -0.1245(2) 0.1072(10) Uani 1 1 d .
F2 F -0.4274(4) 0.2722(2) -0.0642(3) 0.1120(10) Uani 1 1 d .
F3 F -0.2228(4) 0.4296(2) 0.03842(19) 0.0817(7) Uani 1 1 d .
C2 C -0.1059(5) 0.2465(3) -0.0120(3) 0.0494(9) Uani 1 1 d .
C3 C 0.0762(6) 0.3051(3) 0.0584(3) 0.0599(11) Uani 1 1 d .
H3A H 0.092(4) 0.378(3) 0.085(2) 0.043(9) Uiso 1 1 d .
C4 C 0.2230(5) 0.2508(3) 0.0909(3) 0.0478(9) Uani 1 1 d .
C5 C 0.4013(6) 0.3336(3) 0.1733(3) 0.0609(10) Uani 1 1 d .
F4 F 0.3711(4) 0.3441(3) 0.2734(2) 0.1088(10) Uani 1 1 d .
F5 F 0.5598(4) 0.2882(2) 0.1724(2) 0.0915(8) Uani 1 1 d .
F6 F 0.4497(4) 0.44422(19) 0.1585(2) 0.0935(8) Uani 1 1 d .
O2 O 0.2300(3) 0.14001(18) 0.06762(17) 0.0477(6) Uani 1 1 d .
O01 O 0.2642(4) -0.3047(2) -0.4321(2) 0.0624(7) Uani 1 1 d .
N1 N 0.1249(4) -0.2628(2) -0.4752(2) 0.0429(7) Uani 1 1 d .
C01 C 0.0396(5) -0.2997(3) -0.5951(3) 0.0475(8) Uani 1 1 d .
C02 C 0.1698(9) -0.2151(5) -0.6439(5) 0.0742(13) Uani 1 1 d .
H02A H 0.288(5) -0.234(3) -0.628(3) 0.048(11) Uiso 1 1 d .
H02B H 0.175(5) -0.135(3) -0.612(3) 0.068(12) Uiso 1 1 d .
H02C H 0.110(6) -0.244(4) -0.724(4) 0.093(15) Uiso 1 1 d .
C03 C 0.0380(9) -0.4326(4) -0.6423(4) 0.0676(12) Uani 1 1 d .
H03A H 0.163(5) -0.434(3) -0.641(3) 0.056(12) Uiso 1 1 d .
H03B H -0.029(5) -0.459(3) -0.720(3) 0.075(12) Uiso 1 1 d .
H03C H -0.034(5) -0.488(3) -0.613(3) 0.054(11) Uiso 1 1 d .
C04 C -0.1625(5) -0.2696(3) -0.5945(3) 0.0489(8) Uani 1 1 d .
C05 C -0.3119(7) -0.3687(4) -0.5719(4) 0.0709(12) Uani 1 1 d .
H05A H -0.428(6) -0.332(3) -0.548(3) 0.073(12) Uiso 1 1 d .
H05B H -0.260(6) -0.399(3) -0.515(3) 0.064(12) Uiso 1 1 d .
H05C H -0.342(6) -0.437(4) -0.628(4) 0.087(14) Uiso 1 1 d .
C06 C -0.2499(10) -0.2279(5) -0.6914(4) 0.0793(15) Uani 1 1 d .
H06A H -0.364(7) -0.197(4) -0.687(3) 0.092(16) Uiso 1 1 d .
H06B H -0.255(6) -0.281(4) -0.746(4) 0.092(17) Uiso 1 1 d .
H06C H -0.159(6) -0.164(4) -0.709(3) 0.087(16) Uiso 1 1 d .
N2 N -0.1123(4) -0.1662(2) -0.4940(2) 0.0424(6) Uani 1 1 d .
O02 O -0.2237(4) -0.0926(2) -0.47373(19) 0.0623(7) Uani 1 1 d .
C07 C 0.0446(4) -0.1753(3) -0.4247(2) 0.0369(7) Uani 1 1 d .
C08 C 0.1010(4) -0.1105(3) -0.3117(2) 0.0365(7) Uani 1 1 d .
C09 C -0.0125(5) -0.0922(3) -0.2391(3) 0.0407(8) Uani 1 1 d .
H09A H -0.129(4) -0.110(2) -0.251(2) 0.022(8) Uiso 1 1 d .
N3 N 0.0982(4) -0.0330(2) -0.13808(19) 0.0410(6) Uani 1 1 d .
C010 C 0.2796(5) -0.0136(3) -0.1516(3) 0.0435(8) Uani 1 1 d .
H01A H 0.386(5) 0.024(3) -0.105(3) 0.048(9) Uiso 1 1 d .
N4 N 0.2909(3) -0.0587(2) -0.2541(2) 0.0392(6) Uani 1 1 d .
C011 C 0.4662(5) -0.0452(5) -0.2991(4) 0.0592(11) Uani 1 1 d .
H01B H 0.563(6) 0.002(3) -0.247(3) 0.065(11) Uiso 1 1 d .
H01C H 0.444(6) 0.000(4) -0.362(4) 0.097(15) Uiso 1 1 d .
H01D H 0.496(5) -0.117(3) -0.322(3) 0.051(11) Uiso 1 1 d .

loop_
_atom_site_aniso_label
_atom_site_aniso_U_11
_atom_site_aniso_U_22
_atom_site_aniso_U_33
_atom_site_aniso_U_23
_atom_site_aniso_U_13
_atom_site_aniso_U_12
Cu 0.0457(4) 0.0326(3) 0.0317(3) -0.0044(2) 0.0035(2) 0.0007(2)
O1 0.0654(16) 0.0434(14) 0.0469(14) -0.0005(11) -0.0056(12) 0.0043(11)
C1 0.073(3) 0.050(2) 0.048(2) 0.0043(18) 0.0063(19) 0.006(2)
F1 0.184(3) 0.1010(19) 0.0707(18) 0.0431(15) 0.0458(19) 0.075(2)
F2 0.0826(19) 0.0758(17) 0.149(3) 0.0136(16) -0.0275(18) 0.0118(15)
F3 0.0919(17) 0.0682(14) 0.0802(17) 0.0022(12) 0.0167(13) 0.0275(12)
C2 0.068(2) 0.0353(19) 0.038(2) 0.0033(15) 0.0075(17) 0.0058(17)
C3 0.075(3) 0.031(2) 0.057(3) -0.0009(18) -0.004(2) -0.0008(19)
C4 0.060(2) 0.0374(19) 0.0361(19) 0.0027(15) 0.0067(16) -0.0037(16)
C5 0.060(3) 0.047(2) 0.059(3) -0.0007(18) 0.003(2) -0.0021(19)
F4 0.106(2) 0.123(2) 0.0524(16) -0.0124(14) -0.0005(14) -0.0286(17)
F5 0.0711(17) 0.0754(16) 0.105(2) 0.0154(14) -0.0162(14) 0.0012(13)
F6 0.0815(17) 0.0480(13) 0.122(2) 0.0134(13) -0.0163(15) -0.0118(11)
O2 0.0535(14) 0.0380(13) 0.0400(13) -0.0037(10) 0.0054(10) 0.0015(10)
O01 0.0578(16) 0.0635(15) 0.0615(17) 0.0038(12) -0.0016(13) 0.0306(13)
N1 0.0419(16) 0.0454(15) 0.0374(16) 0.0040(12) 0.0035(13) 0.0119(13)
C01 0.063(2) 0.0416(18) 0.0328(19) -0.0016(14) 0.0089(16) 0.0147(16)
C02 0.091(4) 0.071(3) 0.076(4) 0.018(3) 0.047(3) 0.030(3)
C03 0.089(4) 0.055(3) 0.053(3) -0.002(2) 0.012(3) 0.025(3)
C04 0.056(2) 0.0445(19) 0.0332(19) -0.0025(14) -0.0061(16) 0.0092(16)
C05 0.065(3) 0.057(3) 0.068(3) -0.005(2) -0.006(2) 0.000(2)
C06 0.104(4) 0.086(4) 0.041(3) 0.003(3) -0.007(3) 0.041(3)
N2 0.0408(16) 0.0427(15) 0.0383(16) 0.0018(12) 0.0023(13) 0.0116(13)
O02 0.0535(15) 0.0642(15) 0.0617(17) -0.0040(12) -0.0015(12) 0.0305(13)
C07 0.0326(17) 0.0396(17) 0.0346(18) 0.0017(14) 0.0058(14) 0.0089(13)
C08 0.0305(17) 0.0377(17) 0.0334(18) -0.0003(13) 0.0005(14) 0.0047(13)
C09 0.0280(19) 0.0459(19) 0.037(2) -0.0022(14) 0.0002(15) 0.0015(15)
N3 0.0404(17) 0.0398(15) 0.0329(16) -0.0009(12) 0.0006(12) 0.0029(12)
C010 0.037(2) 0.0398(18) 0.041(2) 0.0006(15) -0.0056(17) 0.0013(15)
N4 0.0318(15) 0.0402(14) 0.0399(16) 0.0013(12) 0.0050(12) 0.0067(11)
C011 0.033(2) 0.065(3) 0.068(3) 0.000(2) 0.011(2) 0.002(2)

loop_
_atom_type_symbol
_atom_type_description
_atom_type_scat_dispersion_real
_atom_type_scat_dispersion_imag
_atom_type_scat_source
C C 0.0033 0.0016 'International Tables Vol C Tables 4.2.6.8 and 6.1.1.4'
H H 0.0000 0.0000 'International Tables Vol C Tables 4.2.6.8 and 6.1.1.4'
N N 0.0061 0.0033 'International Tables Vol C Tables 4.2.6.8 and 6.1.1.4'
O O 0.0106 0.0060 'International Tables Vol C Tables 4.2.6.8 and 6.1.1.4'
F F 0.0171 0.0103 'International Tables Vol C Tables 4.2.6.8 and 6.1.1.4'
Cu Cu 0.3201 1.2651 'International Tables Vol C Tables 4.2.6.8 and 6.1.1.4'

loop_
_geom_angle_atom_site_label_1
_geom_angle_atom_site_label_2
_geom_angle_atom_site_label_3
_geom_angle
_geom_angle_site_symmetry_1
_geom_angle_site_symmetry_3
O2 Cu O2 180.0 2 .
O2 Cu N3 90.50(9) 2 2
O2 Cu N3 89.50(9) . 2
O2 Cu N3 89.50(9) 2 .
O2 Cu N3 90.50(9) . .
N3 Cu N3 180.0 2 .
O2 Cu O1 88.22(9) 2 2
O2 Cu O1 91.78(9) . 2
N3 Cu O1 91.76(9) 2 2
N3 Cu O1 88.24(9) . 2
O2 Cu O1 91.78(9) 2 .
O2 Cu O1 88.22(9) . .
N3 Cu O1 88.24(9) 2 .
N3 Cu O1 91.76(9) . .
O1 Cu O1 180.0 2 .
C2 O1 Cu 118.5(2) . .
F1 C1 F2 107.5(3) . .
F1 C1 F3 104.9(3) . .
F2 C1 F3 106.0(3) . .
F1 C1 C2 111.3(3) . .
F2 C1 C2 112.5(3) . .
F3 C1 C2 114.1(3) . .
O1 C2 C3 128.1(3) . .
O1 C2 C1 115.4(3) . .
C3 C2 C1 116.5(3) . .
C4 C3 C2 126.7(3) . .
O2 C4 C3 129.6(3) . .
O2 C4 C5 113.8(3) . .
C3 C4 C5 116.5(3) . .
F6 C5 F5 106.0(3) . .
F6 C5 F4 108.5(3) . .
F5 C5 F4 105.2(3) . .
F6 C5 C4 114.0(3) . .
F5 C5 C4 112.5(3) . .
F4 C5 C4 110.1(3) . .
C4 O2 Cu 125.2(2) . .
O01 N1 C07 126.7(3) . .
O01 N1 C01 122.6(2) . .
C07 N1 C01 110.5(3) . .
N1 C01 C03 110.5(3) . .
N1 C01 C02 105.7(3) . .
C03 C01 C02 111.3(4) . .
N1 C01 C04 99.6(2) . .
C03 C01 C04 115.7(3) . .
C02 C01 C04 112.9(3) . .
N2 C04 C06 110.0(3) . .
N2 C04 C05 105.1(3) . .
C06 C04 C05 110.6(4) . .
N2 C04 C01 100.2(2) . .
C06 C04 C01 115.6(4) . .
C05 C04 C01 114.2(3) . .
O02 N2 C07 126.2(3) . .
O02 N2 C04 122.6(3) . .
C07 N2 C04 110.4(2) . .
N2 C07 N1 109.1(3) . .
N2 C07 C08 124.3(3) . .
N1 C07 C08 126.3(3) . .
C09 C08 N4 105.6(3) . .
C09 C08 C07 128.7(3) . .
N4 C08 C07 125.6(3) . .
C08 C09 N3 110.8(3) . .
C010 N3 C09 104.7(3) . .
C010 N3 Cu 129.0(2) . .
C09 N3 Cu 126.0(2) . .
N3 C010 N4 112.4(3) . .
C010 N4 C08 106.4(3) . .
C010 N4 C011 126.8(3) . .
C08 N4 C011 126.5(3) . .

loop_
_geom_bond_atom_site_label_1
_geom_bond_atom_site_label_2
_geom_bond_distance
_geom_bond_site_symmetry_2
Cu O2 1.991(2) 2
Cu O2 1.991(2) .
Cu N3 2.001(2) 2
Cu N3 2.001(2) .
Cu O1 2.296(2) 2
Cu O1 2.296(2) .
O1 C2 1.226(4) .
C1 F1 1.308(4) .
C1 F2 1.317(4) .
C1 F3 1.333(4) .
C1 C2 1.518(5) .
C2 C3 1.405(5) .
C3 C4 1.359(5) .
C4 O2 1.251(4) .
C4 C5 1.519(5) .
C5 F6 1.313(4) .
C5 F5 1.323(4) .
C5 F4 1.325(4) .
O01 N1 1.272(3) .
N1 C07 1.341(4) .
N1 C01 1.497(4) .
C01 C03 1.508(5) .
C01 C02 1.522(5) .
C01 C04 1.536(5) .
C04 N2 1.494(4) .
C04 C06 1.508(6) .
C04 C05 1.517(6) .
N2 O02 1.271(3) .
N2 C07 1.341(4) .
C07 C08 1.434(4) .
C08 C09 1.340(4) .
C08 N4 1.380(4) .
C09 N3 1.360(4) .
N3 C010 1.313(4) .
C010 N4 1.330(4) .
N4 C011 1.455(4) .
